data_7020748
loop_
_publ_author_name
'Dong, Lanjun'
'Li, Xiaofang'
'Cao, Jie'
'Chu, Wei'
'Huang, Rudan'

_publ_section_title
;
 An \a-Keggin polyoxometalate completely constructed from the late
 transition metal Co(II) as poly atom.
;
_journal_issue 5
_journal_name_full 'Dalton transactions (Cambridge, England : 2003)'
_journal_page_first 1342
_journal_page_last 1345
_journal_paper_doi 10.1039/c2dt31896b
_journal_volume 42
_journal_year 2013
_chemical_formula_sum 'C3 H7 Co1.67 N2.17 O3.5 S2.08'
_chemical_formula_weight 294.45
_chemical_name_systematic
;
?
;
_space_group_IT_number 82
_symmetry_cell_setting tetragonal
_symmetry_space_group_name_Hall 'I -4'
_symmetry_space_group_name_H-M 'I -4'
_atom_sites_solution_hydrogens geom
_atom_sites_solution_primary direct
_atom_sites_solution_secondary difmap
_audit_creation_method SHELXL-97
_cell_angle_alpha 90.00
_cell_angle_beta 90.00
_cell_angle_gamma 90.00
_cell_formula_units_Z 24
_cell_length_a 13.7340(9)
_cell_length_b 13.7340(9)
_cell_length_c 28.560(4)
_cell_measurement_reflns_used 19489
_cell_measurement_temperature 273(2)
_cell_measurement_theta_max 0.00
_cell_measurement_theta_min 0.00
_cell_volume 5387.1(9)
_computing_cell_refinement 'SAINT (Bruker, 1999)'
_computing_data_collection 'SMART (Bruker, 1997)'
_computing_data_reduction 'SAINT (Bruker, 1999)'
_computing_molecular_graphics 'SHELXTL-PLUS (Sheldrick, 1990)'
_computing_publication_material SHELXL-97
_computing_structure_refinement 'SHELXL-97 (Sheldrick, 1997)'
_computing_structure_solution 'SHELXS-97 (Sheldrick, 1990)'
_diffrn_ambient_temperature 273(2)
_diffrn_measured_fraction_theta_full 0.999
_diffrn_measured_fraction_theta_max 0.999
_diffrn_measurement_device_type 'Bruker Smart-Apex CCD diffractometer'
_diffrn_measurement_method '\w scan'
_diffrn_radiation_monochromator graphite
_diffrn_radiation_source 'fine-focus sealed tube'
_diffrn_radiation_type MoK\a
_diffrn_radiation_wavelength 0.71073
_diffrn_reflns_av_R_equivalents 0.1487
_diffrn_reflns_av_sigmaI/netI 0.2666
_diffrn_reflns_limit_h_max 8
_diffrn_reflns_limit_h_min -16
_diffrn_reflns_limit_k_max 16
_diffrn_reflns_limit_k_min -16
_diffrn_reflns_limit_l_max 32
_diffrn_reflns_limit_l_min -35
_diffrn_reflns_number 16556
_diffrn_reflns_theta_full 26.00
_diffrn_reflns_theta_max 26.00
_diffrn_reflns_theta_min 2.54
_exptl_absorpt_coefficient_mu 3.558
_exptl_absorpt_correction_T_max 0.5363
_exptl_absorpt_correction_T_min 0.4581
_exptl_absorpt_correction_type multi-scan
_exptl_crystal_colour pink
_exptl_crystal_density_diffrn 2.178
_exptl_crystal_density_method 'not measured'
_exptl_crystal_description octahedral
_exptl_crystal_F_000 3516
_exptl_crystal_size_max 0.26
_exptl_crystal_size_mid 0.20
_exptl_crystal_size_min 0.20
_refine_diff_density_max 1.031
_refine_diff_density_min -0.839
_refine_diff_density_rms 0.132
_refine_ls_abs_structure_details 'Flack H D (1983), Acta Cryst. A39, 876-881'
_refine_ls_abs_structure_Flack 0.50(6)
_refine_ls_extinction_method none
_refine_ls_goodness_of_fit_ref 0.808
_refine_ls_hydrogen_treatment constr
_refine_ls_matrix_type full
_refine_ls_number_parameters 354
_refine_ls_number_reflns 5279
_refine_ls_number_restraints 151
_refine_ls_restrained_S_all 0.829
_refine_ls_R_factor_all 0.2073
_refine_ls_R_factor_gt 0.0518
_refine_ls_shift/su_max 0.002
_refine_ls_shift/su_mean 0.000
_refine_ls_structure_factor_coef Fsqd
_refine_ls_weighting_details 'calc w=1/[\s^2^(Fo^2^)+(0.0100P)^2^+0.0000P] where P=(Fo^2^+2Fc^2^)/3'
_refine_ls_weighting_scheme calc
_refine_ls_wR_factor_gt 0.0744
_refine_ls_wR_factor_ref 0.1053
_reflns_number_gt 1696
_reflns_number_total 5279
_reflns_threshold_expression >2sigma(I)
_cod_data_source_file c2dt31896b.txt
_cod_data_source_block 1
_cod_depositor_comments
;
The following automatic conversions were performed:

'_symmetry_cell_setting' value 'tetragonal ' changed to 'tetragonal'
according to /home/saulius/struct/CIF-dictionaries/cif_core.dic
dictionary named 'cif_core.dic' version 2.4.2 from 2011-04-26.

Automatic conversion script
Id: cif_fix_values 1891 2012-01-12 08:04:46Z andrius 
;
_cod_original_cell_volume 5387.1(8)
_cod_original_sg_symbol_H-M I-4
_cod_original_formula_sum 'C3 H7 Co1.67 N2.17 O3.50 S2.08'
_cod_database_code 7020748

loop_
_symmetry_equiv_pos_as_xyz
'x, y, z'
'-x, -y, z'
'y, -x, -z'
'-y, x, -z'
'x+1/2, y+1/2, z+1/2'
'-x+1/2, -y+1/2, z+1/2'
'y+1/2, -x+1/2, -z+1/2'
'-y+1/2, x+1/2, -z+1/2'

loop_
_atom_site_label
_atom_site_type_symbol
_atom_site_fract_x
_atom_site_fract_y
_atom_site_fract_z
_atom_site_U_iso_or_equiv
_atom_site_adp_type
_atom_site_occupancy
_atom_site_symmetry_multiplicity
_atom_site_calc_flag
_atom_site_refinement_flags
Co1 Co 0.2566(4) 0.1644(3) -0.10467(13) 0.0503(14) Uani 1 1 d .
Co2 Co 0.21971(12) 0.13685(12) 0.00070(17) 0.0405(5) Uani 1 1 d .
Co3 Co 0.2563(4) 0.1644(3) 0.10505(14) 0.0508(13) Uani 1 1 d U
Co4 Co 0.1778(3) -0.0399(3) 0.08769(12) 0.0426(13) Uani 1 1 d .
Co5 Co 0.0402(3) 0.1779(3) 0.08794(12) 0.0412(13) Uani 1 1 d .
S1 S 0.3897(7) -0.1024(7) 0.2111(3) 0.065(3) Uani 1 1 d D
S2 S 0.3589(8) 0.0921(6) 0.1630(3) 0.069(3) Uani 1 1 d DU
S3 S 0.0974(8) 0.3864(7) 0.2103(3) 0.066(3) Uani 1 1 d D
S4 S -0.0922(7) 0.3574(7) 0.1652(3) 0.067(3) Uani 1 1 d D
S5 S 0.5045(3) 0.3174(4) 0.0041(5) 0.121(2) Uani 1 1 d D
S6 S 0.4089(5) 0.2647(5) -0.07761(18) 0.075(2) Uani 1 1 d D
S7 S 0.0000 0.0000 0.0000 0.0281(15) Uani 1 4 d S
O1 O 0.1641(12) 0.2202(12) -0.0518(5) 0.038(5) Uani 1 1 d .
H1 H 0.1698 0.2905 -0.0467 0.046 Uiso 1 1 calc R
O2 O 0.2696(13) 0.0519(11) -0.0543(5) 0.053(6) Uani 1 1 d .
H2 H 0.3359 0.0269 -0.0502 0.064 Uiso 1 1 calc R
O3 O 0.2678(11) 0.0553(12) 0.0530(5) 0.045(5) Uani 1 1 d .
H3 H 0.3341 0.0308 0.0484 0.054 Uiso 1 1 calc R
O4 O 0.1608(13) 0.2151(12) 0.0534(6) 0.047(5) Uani 1 1 d .
H4 H 0.1660 0.2855 0.0484 0.056 Uiso 1 1 calc R
O5 O 0.1344(13) 0.0838(12) 0.1240(5) 0.044(5) Uani 1 1 d U
H5 H 0.1226 0.0760 0.1577 0.052 Uiso 1 1 calc R
O6 O 0.0806(10) -0.1296(11) 0.1160(5) 0.027(4) Uani 1 1 d .
H6 H 0.0723 -0.1167 0.1495 0.032 Uiso 1 1 calc R
O7 O -0.0457(9) 0.0768(7) 0.0302(3) 0.051(3) Uani 1 1 d .
N1 N 0.2804(15) -0.0822(14) 0.1415(6) 0.045(6) Uani 1 1 d DU
N2 N 0.2782(16) -0.1787(15) 0.1511(6) 0.048(6) Uani 1 1 d DU
N3 N 0.0868(13) 0.2781(14) 0.1402(6) 0.044(6) Uani 1 1 d DU
N4 N 0.1818(14) 0.2803(18) 0.1529(6) 0.050(6) Uani 1 1 d DU
N5 N 0.3412(7) 0.2250(11) 0.0124(3) 0.059(4) Uani 1 1 d DU
N6 N 0.3680(10) 0.2374(11) 0.0578(4) 0.059(4) Uani 1 1 d DU
C1 C 0.3333(15) -0.0296(7) 0.1702(6) 0.049(7) Uani 1 1 d DU
C2 C 0.3302(16) -0.2013(11) 0.1880(7) 0.038(7) Uani 1 1 d D
C3 C 0.345(2) -0.2995(14) 0.2108(9) 0.068(10) Uani 1 1 d .
H3A H 0.4006 -0.3309 0.1973 0.082 Uiso 1 1 calc R
H3B H 0.2881 -0.3391 0.2058 0.082 Uiso 1 1 calc R
H3C H 0.3550 -0.2909 0.2438 0.082 Uiso 1 1 calc R
C4 C 0.0309(7) 0.3348(15) 0.1656(5) 0.044(7) Uani 1 1 d DU
C5 C 0.2026(10) 0.3341(18) 0.1894(8) 0.061(9) Uani 1 1 d DU
C6 C 0.3061(14) 0.342(2) 0.2067(10) 0.095(12) Uani 1 1 d DU
H6A H 0.3294 0.2783 0.2153 0.114 Uiso 1 1 calc R
H6B H 0.3084 0.3839 0.2335 0.114 Uiso 1 1 calc R
H6C H 0.3465 0.3680 0.1824 0.114 Uiso 1 1 calc R
C7 C 0.4057(10) 0.2560(14) -0.0176(2) 0.072(6) Uani 1 1 d DU
C8 C 0.4472(13) 0.2901(16) 0.0562(5) 0.094(7) Uani 1 1 d DU
C9 C 0.4793(17) 0.3093(16) 0.1059(5) 0.142(10) Uani 1 1 d D
H9A H 0.5346 0.2693 0.1131 0.170 Uiso 1 1 calc R
H9B H 0.4270 0.2942 0.1270 0.170 Uiso 1 1 calc R
H9C H 0.4967 0.3767 0.1092 0.170 Uiso 1 1 calc R
O10 O 0.5000 0.0000 -0.0802(9) 0.150(13) Uani 1 2 d SU
O11 O 0.580(2) 0.081(2) -0.0130(14) 0.126(13) Uani 0.50 1 d PU
O12 O 0.522(3) 0.044(2) 0.0641(12) 0.111(14) Uani 0.50 1 d PU
O13 O 0.572(3) 0.109(3) 0.0478(14) 0.166(18) Uani 0.50 1 d PU
N7 N 0.0000 0.0000 0.2292(3) 0.138(11) Uani 1 2 d SDU
O8 O 0.0000 0.0000 0.2728(3) 0.216(12) Uani 1 2 d SDU
O9 O -0.0043(18) 0.07883(15) 0.2071(3) 0.118(8) Uani 1 1 d DU

loop_
_atom_site_aniso_label
_atom_site_aniso_U_11
_atom_site_aniso_U_22
_atom_site_aniso_U_33
_atom_site_aniso_U_23
_atom_site_aniso_U_13
_atom_site_aniso_U_12
Co1 0.059(4) 0.057(4) 0.035(3) -0.002(2) -0.005(2) 0.002(3)
Co2 0.0456(13) 0.0438(12) 0.0322(10) 0.002(3) 0.007(3) -0.0047(9)
Co3 0.057(4) 0.051(4) 0.045(3) 0.003(2) 0.001(2) 0.000(3)
Co4 0.043(3) 0.056(3) 0.029(2) 0.001(2) 0.001(2) 0.002(3)
Co5 0.050(3) 0.047(3) 0.027(2) -0.008(2) 0.001(2) 0.002(2)
S1 0.060(7) 0.077(7) 0.059(6) 0.033(5) -0.018(5) 0.006(5)
S2 0.090(8) 0.053(6) 0.064(6) 0.003(5) -0.013(5) -0.015(6)
S3 0.095(8) 0.069(7) 0.035(5) -0.022(5) 0.010(5) -0.003(5)
S4 0.092(8) 0.056(7) 0.053(5) -0.026(5) 0.015(5) 0.010(6)
S5 0.057(3) 0.090(4) 0.215(7) -0.011(11) 0.016(10) -0.027(3)
S6 0.079(6) 0.104(6) 0.043(3) 0.012(3) 0.007(3) -0.031(4)
S7 0.033(2) 0.033(2) 0.018(3) 0.000 0.000 0.000
O1 0.052(13) 0.052(13) 0.010(8) -0.012(8) -0.016(8) 0.027(10)
O2 0.093(15) 0.035(12) 0.032(10) -0.011(9) -0.022(11) 0.033(11)
O3 0.025(11) 0.080(15) 0.031(9) -0.010(10) -0.006(9) -0.001(10)
O4 0.057(13) 0.026(12) 0.057(11) 0.015(10) -0.002(10) -0.012(10)
O5 0.069(10) 0.056(11) 0.005(6) -0.001(6) -0.008(6) -0.003(8)
O6 0.026(9) 0.030(9) 0.024(8) -0.010(6) -0.008(6) -0.005(6)
O7 0.071(10) 0.054(9) 0.028(5) -0.016(5) 0.006(6) 0.018(6)
N1 0.045(15) 0.056(10) 0.035(11) 0.000(11) -0.021(10) -0.009(11)
N2 0.049(13) 0.055(10) 0.040(11) 0.016(10) -0.025(9) 0.011(10)
N3 0.061(11) 0.044(16) 0.027(11) 0.008(10) -0.008(10) -0.008(11)
N4 0.039(10) 0.087(17) 0.023(11) 0.021(10) -0.003(9) -0.014(11)
N5 0.065(11) 0.073(11) 0.040(8) 0.031(8) -0.015(6) 0.007(8)
N6 0.056(11) 0.072(13) 0.049(8) 0.029(9) 0.016(7) 0.031(8)
C1 0.038(17) 0.070(11) 0.041(13) 0.007(12) -0.030(11) -0.007(13)
C2 0.035(17) 0.060(19) 0.020(13) 0.025(12) -0.006(11) -0.008(14)
C3 0.08(2) 0.060(18) 0.068(19) 0.017(15) -0.044(16) -0.017(17)
C4 0.060(13) 0.051(19) 0.022(12) 0.025(11) 0.002(11) -0.002(13)
C5 0.066(18) 0.06(2) 0.056(17) 0.014(14) -0.006(14) -0.035(17)
C6 0.12(2) 0.11(3) 0.061(19) 0.036(17) -0.056(16) -0.07(2)
C7 0.059(15) 0.114(18) 0.045(10) 0.015(11) -0.018(8) -0.017(13)
C8 0.053(15) 0.061(17) 0.17(2) -0.013(17) -0.020(13) 0.005(10)
C9 0.19(3) 0.14(3) 0.093(18) 0.065(18) 0.082(18) 0.03(2)
O10 0.15(2) 0.22(2) 0.087(15) 0.000 0.000 0.037(16)
O11 0.107(17) 0.119(18) 0.15(2) -0.013(17) 0.009(17) 0.032(13)
O12 0.09(2) 0.11(2) 0.14(2) 0.022(15) -0.010(16) 0.041(17)
O13 0.14(2) 0.17(2) 0.19(2) 0.029(18) -0.007(18) 0.009(17)
N7 0.30(3) 0.103(18) 0.015(9) 0.000 0.000 -0.10(3)
O8 0.44(4) 0.14(3) 0.064(9) 0.000 0.000 0.18(3)
O9 0.198(16) 0.135(15) 0.021(6) -0.005(7) -0.011(12) 0.092(18)

loop_
_atom_type_symbol
_atom_type_description
_atom_type_scat_dispersion_real
_atom_type_scat_dispersion_imag
_atom_type_scat_source
C C 0.0033 0.0016 'International Tables Vol C Tables 4.2.6.8 and 6.1.1.4'
H H 0.0000 0.0000 'International Tables Vol C Tables 4.2.6.8 and 6.1.1.4'
N N 0.0061 0.0033 'International Tables Vol C Tables 4.2.6.8 and 6.1.1.4'
O O 0.0106 0.0060 'International Tables Vol C Tables 4.2.6.8 and 6.1.1.4'
S S 0.1246 0.1234 'International Tables Vol C Tables 4.2.6.8 and 6.1.1.4'
Co Co 0.3494 0.9721 'International Tables Vol C Tables 4.2.6.8 and 6.1.1.4'

loop_
_geom_angle_atom_site_label_1
_geom_angle_atom_site_label_2
_geom_angle_atom_site_label_3
_geom_angle
_geom_angle_site_symmetry_1
_geom_angle_site_symmetry_3
O6 Co1 O2 77.1(7) 4 .
O6 Co1 O1 79.2(6) 4 .
O2 Co1 O1 80.2(6) . .
O6 Co1 N2 84.2(7) 4 4
O2 Co1 N2 157.2(7) . 4
O1 Co1 N2 83.5(6) . 4
O6 Co1 S4 98.0(5) 4 3
O2 Co1 S4 97.9(5) . 3
O1 Co1 S4 176.9(5) . 3
N2 Co1 S4 97.5(6) 4 3
O6 Co1 S6 171.7(5) 4 .
O2 Co1 S6 96.6(5) . .
O1 Co1 S6 94.5(5) . .
N2 Co1 S6 100.5(6) 4 .
S4 Co1 S6 88.2(3) 3 .
O3 Co2 O4 82.7(7) . .
O3 Co2 O1 177.4(7) . .
O4 Co2 O1 95.7(3) . .
O3 Co2 O2 98.2(3) . .
O4 Co2 O2 175.6(7) . .
O1 Co2 O2 83.3(6) . .
O3 Co2 N5 86.6(6) . .
O4 Co2 N5 83.8(6) . .
O1 Co2 N5 95.3(6) . .
O2 Co2 N5 100.5(6) . .
O5 Co3 O4 81.7(7) . .
O5 Co3 O3 82.3(6) . .
O4 Co3 O3 77.7(6) . .
O5 Co3 N6 158.7(5) . .
O4 Co3 N6 81.8(6) . .
O3 Co3 N6 81.1(6) . .
O5 Co3 N4 81.8(7) . .
O4 Co3 N4 84.8(7) . .
O3 Co3 N4 157.9(6) . .
N6 Co3 N4 110.0(7) . .
O5 Co3 S2 94.2(5) . .
O4 Co3 S2 174.7(5) . .
O3 Co3 S2 98.6(5) . .
N6 Co3 S2 101.4(4) . .
N4 Co3 S2 97.9(5) . .
O6 Co4 O3 174.0(6) . .
O6 Co4 O1 83.1(6) . 3
O3 Co4 O1 96.7(7) . 3
O6 Co4 O5 96.4(3) . .
O3 Co4 O5 83.9(7) . .
O1 Co4 O5 179.5(7) 3 .
O6 Co4 N1 88.9(7) . .
O3 Co4 N1 97.0(7) . .
O1 Co4 N1 87.0(7) 3 .
O5 Co4 N1 92.9(7) . .
O6 Co5 O4 173.1(7) 2 .
O6 Co5 O2 82.9(7) 2 4
O4 Co5 O2 97.2(7) . 4
O6 Co5 O5 96.4(3) 2 .
O4 Co5 O5 83.6(7) . .
O2 Co5 O5 178.9(7) 4 .
O6 Co5 N3 100.7(7) 2 .
O4 Co5 N3 86.1(7) . .
O2 Co5 N3 96.8(7) 4 .
O5 Co5 N3 82.4(7) . .
C2 S1 C1 89.1(8) . .
C1 S2 Co3 111.5(5) . .
C5 S3 C4 90.9(8) . .
C4 S4 Co1 107.6(5) . 4
C7 S5 C8 81.1(7) . .
C7 S6 Co1 103.7(4) . .
O7 S7 O7 109.8(7) 3 4
O7 S7 O7 109.3(3) 3 .
O7 S7 O7 109.3(3) 4 .
O7 S7 O7 109.3(3) 3 2
O7 S7 O7 109.3(3) 4 2
O7 S7 O7 109.8(7) . 2
Co2 O1 Co4 121.0(8) . 4
Co2 O1 Co1 95.6(7) . .
Co4 O1 Co1 92.2(6) 4 .
Co2 O1 H1 114.5 . .
Co4 O1 H1 114.5 4 .
Co1 O1 H1 114.5 . .
Co5 O2 Co2 120.4(9) 3 .
Co5 O2 Co1 94.6(7) 3 .
Co2 O2 Co1 94.4(6) . .
Co5 O2 H2 114.5 3 .
Co2 O2 H2 114.5 . .
Co1 O2 H2 114.5 . .
Co2 O3 Co4 121.6(8) . .
Co2 O3 Co3 96.0(7) . .
Co4 O3 Co3 93.8(7) . .
Co2 O3 H3 113.9 . .
Co4 O3 H3 113.9 . .
Co3 O3 H3 113.9 . .
Co5 O4 Co2 124.4(8) . .
Co5 O4 Co3 95.0(7) . .
Co2 O4 Co3 95.6(8) . .
Co5 O4 H4 112.7 . .
Co2 O4 H4 112.7 . .
Co3 O4 H4 112.7 . .
Co3 O5 Co4 94.2(7) . .
Co3 O5 Co5 92.3(7) . .
Co4 O5 Co5 115.8(7) . .
Co3 O5 H5 116.6 . .
Co4 O5 H5 116.6 . .
Co5 O5 H5 116.6 . .
Co5 O6 Co4 127.7(8) 2 .
Co5 O6 Co1 96.8(6) 2 3
Co4 O6 Co1 94.8(7) . 3
Co5 O6 H6 111.3 2 .
Co4 O6 H6 111.3 . .
Co1 O6 H6 111.3 3 .
C1 N1 N2 115.2(18) . .
C1 N1 Co4 131.0(14) . .
N2 N1 Co4 113.0(10) . .
C2 N2 N1 112.5(19) . .
C2 N2 Co1 136.1(14) . 3
N1 N2 Co1 110.6(11) . 3
C4 N3 N4 113.7(18) . .
C4 N3 Co5 126.6(13) . .
N4 N3 Co5 119.5(12) . .
C5 N4 N3 116(2) . .
C5 N4 Co3 139.0(15) . .
N3 N4 Co3 104.5(12) . .
C7 N5 N6 113.7(9) . .
C7 N5 Co2 128.8(8) . .
N6 N5 Co2 116.2(8) . .
C8 N6 N5 105.2(12) . .
C8 N6 Co3 145.5(9) . .
N5 N6 Co3 109.2(8) . .
N1 C1 S2 125.0(11) . .
N1 C1 S1 110.7(11) . .
S2 C1 S1 123.6(8) . .
N2 C2 C3 129.1(15) . .
N2 C2 S1 112.4(14) . .
C3 C2 S1 118.5(13) . .
C2 C3 H3A 109.5 . .
C2 C3 H3B 109.5 . .
H3A C3 H3B 109.5 . .
C2 C3 H3C 109.5 . .
H3A C3 H3C 109.5 . .
H3B C3 H3C 109.5 . .
N3 C4 S4 132.7(11) . .
N3 C4 S3 110.2(11) . .
S4 C4 S3 116.8(9) . .
N4 C5 C6 120.4(17) . .
N4 C5 S3 109.2(15) . .
C6 C5 S3 130.5(18) . .
C5 C6 H6A 109.5 . .
C5 C6 H6B 109.5 . .
H6A C6 H6B 109.5 . .
C5 C6 H6C 109.5 . .
H6A C6 H6C 109.5 . .
H6B C6 H6C 109.5 . .
N5 C7 S5 117.4(7) . .
N5 C7 S6 134.1(7) . .
S5 C7 S6 107.9(8) . .
N6 C8 C9 108.0(14) . .
N6 C8 S5 122.0(11) . .
C9 C8 S5 129.8(13) . .
C8 C9 H9A 109.5 . .
C8 C9 H9B 109.5 . .
H9A C9 H9B 109.5 . .
C8 C9 H9C 109.5 . .
H9A C9 H9C 109.5 . .
H9B C9 H9C 109.5 . .
O13 O12 O12 155(4) . 2_655
O12 O13 O11 104(4) . .
O8 N7 O9 120.17(16) . 2
O8 N7 O9 120.17(16) . .
O9 N7 O9 119.7(3) 2 .

loop_
_geom_bond_atom_site_label_1
_geom_bond_atom_site_label_2
_geom_bond_distance
_geom_bond_site_symmetry_2
Co1 O6 2.114(16) 4
Co1 O2 2.119(16) .
Co1 O1 2.117(16) .
Co1 N2 2.31(2) 4
Co1 S4 2.426(10) 3
Co1 S6 2.622(7) .
Co2 O3 1.980(16) .
Co2 O4 2.019(17) .
Co2 O1 2.034(15) .
Co2 O2 2.072(16) .
Co2 N5 2.088(10) .
Co3 O5 2.079(19) .
Co3 O4 2.093(18) .
Co3 O3 2.117(17) .
Co3 N6 2.276(14) .
Co3 N4 2.33(2) .
Co3 S2 2.389(10) .
Co4 O6 1.989(15) .
Co4 O3 2.054(17) .
Co4 O1 2.074(15) 3
Co4 O5 2.078(16) .
Co4 N1 2.166(19) .
Co5 O6 1.959(14) 2
Co5 O4 1.994(16) .
Co5 O2 2.028(18) 4
Co5 O5 2.099(17) .
Co5 N3 2.127(19) .
S1 C2 1.718(3) .
S1 C1 1.722(3) .
S2 C1 1.720(3) .
S3 C5 1.720(3) .
S3 C4 1.722(3) .
S4 C4 1.720(3) .
S4 Co1 2.426(10) 4
S5 C7 1.714(3) .
S5 C8 1.723(3) .
S6 C7 1.718(3) .
S7 O7 1.499(8) 3
S7 O7 1.499(8) 4
S7 O7 1.499(8) .
S7 O7 1.499(8) 2
O1 Co4 2.074(15) 4
O1 H1 0.9800 .
O2 Co5 2.028(18) 3
O2 H2 0.9800 .
O3 H3 0.9800 .
O4 H4 0.9800 .
O5 H5 0.9800 .
O6 Co5 1.959(14) 2
O6 Co1 2.114(16) 3
O6 H6 0.9800 .
N1 C1 1.311(3) .
N1 N2 1.354(3) .
N2 C2 1.309(3) .
N2 Co1 2.31(2) 3
N3 C4 1.311(3) .
N3 N4 1.355(3) .
N4 C5 1.310(3) .
N5 C7 1.304(3) .
N5 N6 1.357(3) .
N6 C8 1.307(3) .
C2 C3 1.511(17) .
C3 H3A 0.9600 .
C3 H3B 0.9600 .
C3 H3C 0.9600 .
C5 C6 1.510(3) .
C6 H6A 0.9600 .
C6 H6B 0.9600 .
C6 H6C 0.9600 .
C8 C9 1.509(3) .
C9 H9A 0.9600 .
C9 H9B 0.9600 .
C9 H9C 0.9600 .
O11 O13 1.78(5) .
O12 O13 1.22(4) .
O12 O12 1.35(7) 2_655
N7 O8 1.245(3) .
N7 O9 1.2543(18) 2
N7 O9 1.2543(18) .

loop_
_geom_torsion_atom_site_label_1
_geom_torsion_atom_site_label_2
_geom_torsion_atom_site_label_3
_geom_torsion_atom_site_label_4
_geom_torsion
_geom_torsion_site_symmetry_1
_geom_torsion_site_symmetry_4
O5 Co3 S2 C1 37.2(12) . .
O4 Co3 S2 C1 -1(7) . .
O3 Co3 S2 C1 -45.7(12) . .
N6 Co3 S2 C1 -128.2(11) . .
N4 Co3 S2 C1 119.4(12) . .
O6 Co1 S6 C7 2(4) 4 .
O2 Co1 S6 C7 -38.7(9) . .
O1 Co1 S6 C7 42.0(9) . .
N2 Co1 S6 C7 126.2(10) 4 .
S4 Co1 S6 C7 -136.4(9) 3 .
O3 Co2 O1 Co4 -48(15) . 4
O4 Co2 O1 Co4 -99.3(9) . 4
O2 Co2 O1 Co4 76.4(9) . 4
N5 Co2 O1 Co4 176.4(8) . 4
O3 Co2 O1 Co1 -144(15) . .
O4 Co2 O1 Co1 164.8(9) . .
O2 Co2 O1 Co1 -19.6(7) . .
N5 Co2 O1 Co1 80.5(6) . .
O6 Co1 O1 Co2 97.9(7) 4 .
O2 Co1 O1 Co2 19.3(7) . .
N2 Co1 O1 Co2 -176.8(8) 4 .
S4 Co1 O1 Co2 73(9) 3 .
S6 Co1 O1 Co2 -76.7(6) . .
O6 Co1 O1 Co4 -23.5(6) 4 4
O2 Co1 O1 Co4 -102.2(7) . 4
N2 Co1 O1 Co4 61.7(7) 4 4
S4 Co1 O1 Co4 -49(9) 3 4
S6 Co1 O1 Co4 161.9(5) . 4
O3 Co2 O2 Co5 99.4(9) . 3
O4 Co2 O2 Co5 -2(9) . 3
O1 Co2 O2 Co5 -78.4(9) . 3
N5 Co2 O2 Co5 -172.6(8) . 3
O3 Co2 O2 Co1 -162.7(9) . .
O4 Co2 O2 Co1 96(9) . .
O1 Co2 O2 Co1 19.5(7) . .
N5 Co2 O2 Co1 -74.6(7) . .
O6 Co1 O2 Co5 21.1(6) 4 3
O1 Co1 O2 Co5 102.1(7) . 3
N2 Co1 O2 Co5 57(2) 4 3
S4 Co1 O2 Co5 -75.3(6) 3 3
S6 Co1 O2 Co5 -164.5(5) . 3
O6 Co1 O2 Co2 -99.9(7) 4 .
O1 Co1 O2 Co2 -18.9(6) . .
N2 Co1 O2 Co2 -64(2) 4 .
S4 Co1 O2 Co2 163.7(6) 3 .
S6 Co1 O2 Co2 74.5(6) . .
O4 Co2 O3 Co4 76.6(9) . .
O1 Co2 O3 Co4 25(16) . .
O2 Co2 O3 Co4 -99.0(10) . .
N5 Co2 O3 Co4 160.8(9) . .
O4 Co2 O3 Co3 -21.6(6) . .
O1 Co2 O3 Co3 -73(15) . .
O2 Co2 O3 Co3 162.8(9) . .
N5 Co2 O3 Co3 62.6(6) . .
O6 Co4 O3 Co2 11(8) . .
O1 Co4 O3 Co2 98.5(10) 3 .
O5 Co4 O3 Co2 -81.5(10) . .
N1 Co4 O3 Co2 -173.7(9) . .
O6 Co4 O3 Co3 111(7) . .
O1 Co4 O3 Co3 -162.0(6) 3 .
O5 Co4 O3 Co3 18.0(6) . .
N1 Co4 O3 Co3 -74.2(7) . .
O5 Co3 O3 Co2 104.3(7) . .
O4 Co3 O3 Co2 21.2(6) . .
N6 Co3 O3 Co2 -62.3(6) . .
N4 Co3 O3 Co2 60(2) . .
S2 Co3 O3 Co2 -162.6(5) . .
O5 Co3 O3 Co4 -18.0(6) . .
O4 Co3 O3 Co4 -101.2(7) . .
N6 Co3 O3 Co4 175.3(7) . .
N4 Co3 O3 Co4 -62(2) . .
S2 Co3 O3 Co4 75.1(5) . .
O6 Co5 O4 Co2 -11(7) 2 .
O2 Co5 O4 Co2 -101.0(11) 4 .
O5 Co5 O4 Co2 79.8(10) . .
N3 Co5 O4 Co2 162.6(11) . .
O6 Co5 O4 Co3 -111(6) 2 .
O2 Co5 O4 Co3 158.7(7) 4 .
O5 Co5 O4 Co3 -20.5(7) . .
N3 Co5 O4 Co3 62.3(7) . .
O3 Co2 O4 Co5 -78.1(11) . .
O1 Co2 O4 Co5 99.8(11) . .
O2 Co2 O4 Co5 23(9) . .
N5 Co2 O4 Co5 -165.4(11) . .
O3 Co2 O4 Co3 21.9(6) . .
O1 Co2 O4 Co3 -160.2(9) . .
O2 Co2 O4 Co3 123(9) . .
N5 Co2 O4 Co3 -65.5(6) . .
O5 Co3 O4 Co5 20.8(7) . .
O3 Co3 O4 Co5 104.7(8) . .
N6 Co3 O4 Co5 -172.7(7) . .
N4 Co3 O4 Co5 -61.6(7) . .
S2 Co3 O4 Co5 59(7) . .
O5 Co3 O4 Co2 -104.6(7) . .
O3 Co3 O4 Co2 -20.7(6) . .
N6 Co3 O4 Co2 61.9(6) . .
N4 Co3 O4 Co2 173.0(8) . .
S2 Co3 O4 Co2 -66(7) . .
O4 Co3 O5 Co4 96.4(7) . .
O3 Co3 O5 Co4 17.8(6) . .
N6 Co3 O5 Co4 57(2) . .
N4 Co3 O5 Co4 -177.6(7) . .
S2 Co3 O5 Co4 -80.3(6) . .
O4 Co3 O5 Co5 -19.6(6) . .
O3 Co3 O5 Co5 -98.2(6) . .
N6 Co3 O5 Co5 -59(2) . .
N4 Co3 O5 Co5 66.3(7) . .
S2 Co3 O5 Co5 163.7(5) . .
O6 Co4 O5 Co3 167.7(7) . .
O3 Co4 O5 Co3 -18.3(6) . .
O1 Co4 O5 Co3 165(100) 3 .
N1 Co4 O5 Co3 78.4(7) . .
O6 Co4 O5 Co5 -97.7(9) . .
O3 Co4 O5 Co5 76.3(9) . .
O1 Co4 O5 Co5 -100(78) 3 .
N1 Co4 O5 Co5 173.1(9) . .
O6 Co5 O5 Co3 -166.3(7) 2 .
O4 Co5 O5 Co3 20.6(7) . .
O2 Co5 O5 Co3 -114(37) 4 .
N3 Co5 O5 Co3 -66.3(7) . .
O6 Co5 O5 Co4 97.8(10) 2 .
O4 Co5 O5 Co4 -75.3(9) . .
O2 Co5 O5 Co4 150(37) 4 .
N3 Co5 O5 Co4 -162.2(10) . .
O3 Co4 O6 Co5 11(8) . 2
O1 Co4 O6 Co5 -77.5(10) 3 2
O5 Co4 O6 Co5 102.6(11) . 2
N1 Co4 O6 Co5 -164.6(11) . 2
O3 Co4 O6 Co1 113(7) . 3
O1 Co4 O6 Co1 24.9(6) 3 3
O5 Co4 O6 Co1 -155.0(7) . 3
N1 Co4 O6 Co1 -62.2(7) . 3
O6 Co4 N1 C1 -129(2) . .
O3 Co4 N1 C1 52(2) . .
O1 Co4 N1 C1 148(2) 3 .
O5 Co4 N1 C1 -32(2) . .
O6 Co4 N1 N2 40.8(18) . .
O3 Co4 N1 N2 -138.7(18) . .
O1 Co4 N1 N2 -42.4(18) 3 .
O5 Co4 N1 N2 137.1(17) . .
C1 N1 N2 C2 0(4) . .
Co4 N1 N2 C2 -171.1(18) . .
C1 N1 N2 Co1 171.4(18) . 3
Co4 N1 N2 Co1 0(2) . 3
O6 Co5 N3 C4 -37(2) 2 .
O4 Co5 N3 C4 144(2) . .
O2 Co5 N3 C4 47(2) 4 .
O5 Co5 N3 C4 -132(2) . .
O6 Co5 N3 N4 136.7(17) 2 .
O4 Co5 N3 N4 -42.5(18) . .
O2 Co5 N3 N4 -139.3(18) 4 .
O5 Co5 N3 N4 41.5(17) . .
C4 N3 N4 C5 3(3) . .
Co5 N3 N4 C5 -171(2) . .
C4 N3 N4 Co3 175.9(17) . .
Co5 N3 N4 Co3 2(2) . .
O5 Co3 N4 C5 125(3) . .
O4 Co3 N4 C5 -152(3) . .
O3 Co3 N4 C5 170(3) . .
N6 Co3 N4 C5 -73(3) . .
S2 Co3 N4 C5 32(3) . .
O5 Co3 N4 N3 -44.6(15) . .
O4 Co3 N4 N3 37.8(15) . .
O3 Co3 N4 N3 0(3) . .
N6 Co3 N4 N3 117.1(15) . .
S2 Co3 N4 N3 -137.7(15) . .
O3 Co2 N5 C7 129(2) . .
O4 Co2 N5 C7 -148(2) . .
O1 Co2 N5 C7 -53(2) . .
O2 Co2 N5 C7 31(2) . .
O3 Co2 N5 N6 -37.3(12) . .
O4 Co2 N5 N6 45.7(12) . .
O1 Co2 N5 N6 140.9(12) . .
O2 Co2 N5 N6 -135.0(12) . .
C7 N5 N6 C8 8(3) . .
Co2 N5 N6 C8 176.9(15) . .
C7 N5 N6 Co3 -173.6(16) . .
Co2 N5 N6 Co3 -5.1(14) . .
O5 Co3 N6 C8 180(3) . .
O4 Co3 N6 C8 140(3) . .
O3 Co3 N6 C8 -141(3) . .
N4 Co3 N6 C8 59(3) . .
S2 Co3 N6 C8 -44(3) . .
O5 Co3 N6 N5 3(2) . .
O4 Co3 N6 N5 -36.3(11) . .
O3 Co3 N6 N5 42.4(11) . .
N4 Co3 N6 N5 -117.8(11) . .
S2 Co3 N6 N5 139.4(10) . .
N2 N1 C1 S2 173(2) . .
Co4 N1 C1 S2 -18(4) . .
N2 N1 C1 S1 3(3) . .
Co4 N1 C1 S1 171.8(13) . .
Co3 S2 C1 N1 14(3) . .
Co3 S2 C1 S1 -176.8(13) . .
C2 S1 C1 N1 -3(2) . .
C2 S1 C1 S2 -174.0(19) . .
N1 N2 C2 C3 178(3) . .
Co1 N2 C2 C3 10(5) 3 .
N1 N2 C2 S1 -3(3) . .
Co1 N2 C2 S1 -171.0(15) 3 .
C1 S1 C2 N2 4(2) . .
C1 S1 C2 C3 -177(2) . .
N4 N3 C4 S4 -179(2) . .
Co5 N3 C4 S4 -5(4) . .
N4 N3 C4 S3 -5(3) . .
Co5 N3 C4 S3 169.0(11) . .
Co1 S4 C4 N3 1(3) 4 .
Co1 S4 C4 S3 -172.4(10) 4 .
C5 S3 C4 N3 4(2) . .
C5 S3 C4 S4 179.0(16) . .
N3 N4 C5 C6 180(2) . .
Co3 N4 C5 C6 11(5) . .
N3 N4 C5 S3 0(3) . .
Co3 N4 C5 S3 -169.1(16) . .
C4 S3 C5 N4 -2(2) . .
C4 S3 C5 C6 178(3) . .
N6 N5 C7 S5 -7(3) . .
Co2 N5 C7 S5 -173.5(7) . .
N6 N5 C7 S6 -176.1(16) . .
Co2 N5 C7 S6 17(4) . .
C8 S5 C7 N5 2(2) . .
C8 S5 C7 S6 174.0(15) . .
Co1 S6 C7 N5 -11(3) . .
Co1 S6 C7 S5 178.7(9) . .
N5 N6 C8 C9 178.3(17) . .
Co3 N6 C8 C9 2(4) . .
N5 N6 C8 S5 -7(3) . .
Co3 N6 C8 S5 175.8(13) . .
C7 S5 C8 N6 4(2) . .
C7 S5 C8 C9 176(3) . .
O12 O12 O13 O11 17(12) 2_655 .
